data_4304091
loop_
_publ_author_name
'Meenakshi Ghosh'
'Papu Biswas'
'Ulrich Fl\"orke'
'Kamalaksha Nag'

_publ_section_title
;
Halogen Exchange and Scrambling between C-X and M-X' Bonds in Copper,
Nickel, and Cobalt Complexes of 6,6'-bis(bromo/
chloromethyl)-2,2'-bipyridine. Structural, Electrochemical, and
Photochemical Studies
;
_journal_name_full 'Inorganic Chemistry'
_journal_page_first 281
_journal_page_last 296
_journal_paper_doi 10.1021/ic7014786
_journal_volume 47
_journal_year 2008
_chemical_formula_moiety 'C12 H10 Br1.73 Cl2.27 N2 Ni, H2 O'
_chemical_formula_sum 'C12 H12 Br1.73 Cl2.27 N2 Ni O'
_chemical_formula_weight 477.66
_chemical_name_systematic
; 
 ? 
;
_space_group_IT_number 14
_symmetry_cell_setting monoclinic
_symmetry_space_group_name_Hall '-P 2yn'
_symmetry_space_group_name_H-M 'P 1 21/n 1'
_atom_sites_solution_hydrogens difmap
_atom_sites_solution_primary direct
_atom_sites_solution_secondary difmap
_audit_creation_method SHELXL-97
_cell_angle_alpha 90.00
_cell_angle_beta 93.8060(10)
_cell_angle_gamma 90.00
_cell_formula_units_Z 4
_cell_length_a 9.8515(6)
_cell_length_b 7.6429(5)
_cell_length_c 20.6049(13)
_cell_measurement_reflns_used 3998
_cell_measurement_temperature 120(2)
_cell_measurement_theta_max 28.12
_cell_measurement_theta_min 2.36
_cell_volume 1548.00(17)
_computing_cell_refinement 'SAINT (Bruker, 2002)'
_computing_data_collection 'SMART (Bruker, 2002)'
_computing_data_reduction 'SAINT (Bruker, 2002)'
_computing_molecular_graphics 'SHELXTL (Bruker, 2002)'
_computing_publication_material 'SHELXTL (Bruker, 2002)'
_computing_structure_refinement 'SHELXTL (Bruker, 2002)'
_computing_structure_solution 'SHELXTL (Bruker, 2002)'
_diffrn_ambient_temperature 120(2)
_diffrn_measured_fraction_theta_full 0.996
_diffrn_measured_fraction_theta_max 0.996
_diffrn_measurement_device_type 'Bruker AXS SMART APEX'
_diffrn_measurement_method '\f and \w scans'
_diffrn_radiation_monochromator graphite
_diffrn_radiation_source 'sealed tube'
_diffrn_radiation_type MoK\a
_diffrn_radiation_wavelength 0.71073
_diffrn_reflns_av_R_equivalents 0.0303
_diffrn_reflns_av_sigmaI/netI 0.0347
_diffrn_reflns_limit_h_max 12
_diffrn_reflns_limit_h_min -11
_diffrn_reflns_limit_k_max 10
_diffrn_reflns_limit_k_min -9
_diffrn_reflns_limit_l_max 27
_diffrn_reflns_limit_l_min -27
_diffrn_reflns_number 12236
_diffrn_reflns_theta_full 27.87
_diffrn_reflns_theta_max 27.87
_diffrn_reflns_theta_min 1.98
_diffrn_standards_decay_% 0
_diffrn_standards_interval_time 430
_diffrn_standards_number 3877
_exptl_absorpt_coefficient_mu 6.105
_exptl_absorpt_correction_T_max 0.3154
_exptl_absorpt_correction_T_min 0.1871
_exptl_absorpt_correction_type multi-scan
_exptl_absorpt_process_details 'SADABS (Bruker, 2002)'
_exptl_crystal_colour green
_exptl_crystal_density_diffrn 2.049
_exptl_crystal_density_method 'not measured'
_exptl_crystal_description needle
_exptl_crystal_F_000 932
_exptl_crystal_size_max 0.37
_exptl_crystal_size_mid 0.21
_exptl_crystal_size_min 0.20
_refine_diff_density_max 0.979
_refine_diff_density_min -0.363
_refine_diff_density_rms 0.100
_refine_ls_extinction_method none
_refine_ls_goodness_of_fit_ref 0.998
_refine_ls_hydrogen_treatment mixed
_refine_ls_matrix_type full
_refine_ls_number_parameters 223
_refine_ls_number_reflns 3666
_refine_ls_number_restraints 11
_refine_ls_restrained_S_all 0.997
_refine_ls_R_factor_all 0.0399
_refine_ls_R_factor_gt 0.0321
_refine_ls_shift/su_max 0.001
_refine_ls_shift/su_mean 0.000
_refine_ls_structure_factor_coef Fsqd
_refine_ls_weighting_details 'calc w=1/[\s^2^(Fo^2^)+(0.0501P)^2^+1.4543P] where P=(Fo^2^+2Fc^2^)/3'
_refine_ls_weighting_scheme calc
_refine_ls_wR_factor_gt 0.0836
_refine_ls_wR_factor_ref 0.0874
_reflns_number_gt 3129
_reflns_number_total 3666
_reflns_threshold_expression >2sigma(I)
_cod_data_source_file ic7014786-file003_8.cif
_cod_data_source_block 12
_cod_original_sg_symbol_H-M 'P 21/n'
_cod_database_code 4304091

loop_
_symmetry_equiv_pos_as_xyz
'x, y, z'
'-x+1/2, y+1/2, -z+1/2'
'-x, -y, -z'
'x-1/2, -y-1/2, z-1/2'

loop_
_atom_site_label
_atom_site_type_symbol
_atom_site_fract_x
_atom_site_fract_y
_atom_site_fract_z
_atom_site_U_iso_or_equiv
_atom_site_adp_type
_atom_site_occupancy
_atom_site_symmetry_multiplicity
_atom_site_calc_flag
_atom_site_refinement_flags
_atom_site_disorder_assembly
_atom_site_disorder_group
Br1 Br 0.70416(6) 0.07814(8) 0.12761(2) 0.0206(3) Uani 0.833(2) 1 d P A 1
Br2 Br 0.9591(10) -0.4445(15) 0.1968(5) 0.0187(6) Uani 0.439(3) 1 d P A 1
Cl1 Cl 0.6997(15) 0.084(2) 0.1283(7) 0.041(2) Uiso 0.167(2) 1 d P A 2
Cl2 Cl 0.952(2) -0.432(3) 0.1912(11) 0.025(3) Uani 0.561(3) 1 d P A 2
Br3 Br 0.5344(13) -0.2487(12) -0.0077(4) 0.0387(19) Uani 0.232(4) 1 d P B 3
Br4 Br 1.0630(4) 0.0032(5) 0.3388(2) 0.0211(7) Uani 0.226(6) 1 d P A 3
Cl3 Cl 0.5482(9) -0.2521(9) -0.0097(3) 0.0350(11) Uani 0.768(4) 1 d P B 4
Cl4 Cl 1.0732(5) 0.0026(7) 0.3351(2) 0.071(3) Uani 0.774(6) 1 d P A 4
Ni1 Ni 0.86148(4) -0.15734(5) 0.162245(16) 0.01810(13) Uani 1 1 d . . .
N1 N 0.9018(3) -0.2203(3) 0.06990(11) 0.0233(5) Uani 1 1 d . A .
N2 N 1.0459(3) -0.0388(3) 0.16039(13) 0.0226(5) Uani 1 1 d . A .
O1 O 0.7850(2) -0.1493(3) 0.24965(11) 0.0311(5) Uani 1 1 d D A .
H1 H 0.721(3) -0.084(5) 0.259(2) 0.043(8) Uiso 1 1 d D . .
H2 H 0.803(4) -0.229(4) 0.2771(15) 0.043(8) Uiso 1 1 d D . .
C1 C 0.6806(4) -0.3516(5) 0.04589(18) 0.0383(9) Uani 1 1 d . . .
H1A H 0.6726 -0.3145 0.0915 0.046 Uiso 1 1 calc R B 3
H1B H 0.6714 -0.4805 0.0442 0.046 Uiso 1 1 calc R B 3
C2 C 0.8191(4) -0.3022(4) 0.02563(15) 0.0299(7) Uani 1 1 d . A .
C3 C 0.8648(5) -0.3441(5) -0.03584(16) 0.0400(9) Uani 1 1 d . . .
H3A H 0.8061 -0.4013 -0.0676 0.048 Uiso 1 1 calc R B .
C4 C 0.9964(5) -0.3007(5) -0.04932(16) 0.0431(10) Uani 1 1 d . B .
H4A H 1.0281 -0.3273 -0.0907 0.052 Uiso 1 1 calc R . .
C5 C 1.0806(4) -0.2203(5) -0.00371(16) 0.0370(9) Uani 1 1 d . . .
H5A H 1.1713 -0.1918 -0.0127 0.044 Uiso 1 1 calc R B .
C6 C 1.0314(3) -0.1803(4) 0.05665(15) 0.0258(7) Uani 1 1 d . A .
C7 C 1.1135(3) -0.0904(4) 0.10858(16) 0.0275(7) Uani 1 1 d . . .
C8 C 1.2518(4) -0.0526(5) 0.1054(2) 0.0371(8) Uani 1 1 d . A .
H8A H 1.2998 -0.0926 0.0698 0.045 Uiso 1 1 calc R . .
C9 C 1.3179(4) 0.0439(5) 0.1548(2) 0.0440(10) Uani 1 1 d . . .
H9A H 1.4122 0.0687 0.1539 0.053 Uiso 1 1 calc R A .
C10 C 1.2463(4) 0.1033(5) 0.2050(2) 0.0396(9) Uani 1 1 d . A .
H10A H 1.2898 0.1734 0.2383 0.047 Uiso 1 1 calc R . .
C11 C 1.1095(3) 0.0605(4) 0.20694(17) 0.0284(7) Uani 1 1 d . . .
C12 C 1.0299(4) 0.1266(5) 0.26127(17) 0.0332(8) Uani 1 1 d . A .
H12A H 0.9317 0.1193 0.2478 0.040 Uiso 1 1 calc R C 3
H12B H 1.0524 0.2514 0.2691 0.040 Uiso 1 1 calc R C 3

loop_
_atom_site_aniso_label
_atom_site_aniso_U_11
_atom_site_aniso_U_22
_atom_site_aniso_U_33
_atom_site_aniso_U_23
_atom_site_aniso_U_13
_atom_site_aniso_U_12
Br1 0.0167(3) 0.0271(3) 0.0182(3) -0.00127(14) 0.00342(13) 0.00479(15)
Br2 0.0221(10) 0.0173(11) 0.0169(14) 0.0049(12) 0.0034(11) -0.0003(9)
Cl2 0.031(3) 0.025(4) 0.021(3) 0.006(2) 0.0020(17) 0.0008(18)
Br3 0.040(4) 0.029(3) 0.045(3) -0.0098(19) -0.012(2) 0.0023(18)
Br4 0.0211(12) 0.0272(16) 0.0152(12) -0.0008(10) 0.0034(10) 0.0089(10)
Cl3 0.0282(13) 0.046(3) 0.0301(14) 0.0061(13) -0.0013(9) -0.0068(13)
Cl4 0.091(4) 0.071(3) 0.050(3) 0.0058(17) -0.0144(18) 0.023(2)
Ni1 0.0151(2) 0.0218(2) 0.01774(19) -0.00012(14) 0.00347(13) -0.00134(14)
N1 0.0323(14) 0.0187(12) 0.0194(11) 0.0026(9) 0.0052(10) 0.0033(11)
N2 0.0170(12) 0.0182(13) 0.0326(13) 0.0048(10) 0.0020(10) 0.0013(9)
O1 0.0341(13) 0.0362(14) 0.0245(11) 0.0064(10) 0.0130(10) 0.0134(11)
C1 0.044(2) 0.036(2) 0.0323(17) 0.0004(15) -0.0139(15) -0.0078(16)
C2 0.045(2) 0.0232(16) 0.0210(14) 0.0012(12) -0.0035(13) 0.0038(14)
C3 0.067(3) 0.0282(19) 0.0232(15) -0.0022(13) -0.0086(16) 0.0167(18)
C4 0.073(3) 0.035(2) 0.0232(16) 0.0085(14) 0.0154(17) 0.028(2)
C5 0.052(2) 0.0311(19) 0.0302(17) 0.0116(14) 0.0208(15) 0.0157(17)
C6 0.0328(17) 0.0195(15) 0.0266(14) 0.0080(12) 0.0138(13) 0.0076(13)
C7 0.0241(16) 0.0205(16) 0.0387(17) 0.0102(13) 0.0085(13) 0.0047(12)
C8 0.0280(18) 0.0325(19) 0.053(2) 0.0135(16) 0.0189(16) 0.0053(14)
C9 0.0187(17) 0.043(2) 0.070(3) 0.014(2) 0.0020(17) -0.0052(15)
C10 0.0249(18) 0.037(2) 0.055(2) 0.0086(17) -0.0090(16) -0.0073(15)
C11 0.0237(16) 0.0205(16) 0.0400(18) 0.0088(13) -0.0047(13) -0.0017(12)
C12 0.0355(19) 0.0262(17) 0.0365(18) -0.0029(14) -0.0093(14) 0.0015(14)

loop_
_atom_type_symbol
_atom_type_description
_atom_type_scat_dispersion_real
_atom_type_scat_dispersion_imag
_atom_type_scat_source
C C 0.0033 0.0016 'International Tables Vol C Tables 4.2.6.8 and 6.1.1.4'
H H 0.0000 0.0000 'International Tables Vol C Tables 4.2.6.8 and 6.1.1.4'
N N 0.0061 0.0033 'International Tables Vol C Tables 4.2.6.8 and 6.1.1.4'
Cl Cl 0.1484 0.1585 'International Tables Vol C Tables 4.2.6.8 and 6.1.1.4'
Ni Ni 0.3393 1.1124 'International Tables Vol C Tables 4.2.6.8 and 6.1.1.4'
Br Br -0.2901 2.4595 'International Tables Vol C Tables 4.2.6.8 and 6.1.1.4'
O O 0.0106 0.0060 'International Tables Vol C Tables 4.2.6.8 and 6.1.1.4'

loop_
_geom_angle_atom_site_label_1
_geom_angle_atom_site_label_2
_geom_angle_atom_site_label_3
_geom_angle
_geom_angle_site_symmetry_1
_geom_angle_site_symmetry_3
_geom_angle_publ_flag
O1 Ni1 N1 164.17(11) . . ?
O1 Ni1 N2 113.20(11) . . ?
N1 Ni1 N2 81.78(11) . . ?
O1 Ni1 Cl2 87.5(5) . . ?
N1 Ni1 Cl2 86.1(5) . . ?
N2 Ni1 Cl2 94.6(4) . . ?
O1 Ni1 Br1 88.34(7) . . ?
N1 Ni1 Br1 93.48(7) . . ?
N2 Ni1 Br1 102.46(7) . . ?
O1 Ni1 Br2 86.0(2) . . ?
N1 Ni1 Br2 87.9(2) . . ?
N2 Ni1 Br2 94.0(2) . . ?
Br1 Ni1 Br2 163.5(2) . . ?
O1 Ni1 Cl1 87.6(3) . . ?
N1 Ni1 Cl1 94.2(3) . . ?
N2 Ni1 Cl1 102.7(4) . . ?
Cl2 Ni1 Cl1 162.6(6) . . ?
C2 N1 C6 120.4(3) . . ?
C2 N1 Ni1 127.1(2) . . ?
C6 N1 Ni1 112.4(2) . . ?
C11 N2 C7 119.8(3) . . ?
C11 N2 Ni1 127.8(2) . . ?
C7 N2 Ni1 111.8(2) . . ?
C2 C1 Cl3 110.0(3) . . ?
C2 C1 Br3 113.4(4) . . ?
N1 C2 C3 120.2(3) . . ?
N1 C2 C1 116.8(3) . . ?
C3 C2 C1 122.9(3) . . ?
C4 C3 C2 119.0(3) . . ?
C5 C4 C3 120.4(3) . . ?
C4 C5 C6 118.9(4) . . ?
N1 C6 C5 121.0(3) . . ?
N1 C6 C7 116.0(3) . . ?
C5 C6 C7 123.0(3) . . ?
N2 C7 C8 120.5(3) . . ?
N2 C7 C6 115.8(3) . . ?
C8 C7 C6 123.6(3) . . ?
C9 C8 C7 119.2(3) . . ?
C10 C9 C8 119.5(3) . . ?
C9 C10 C11 119.6(4) . . ?
N2 C11 C10 121.3(3) . . ?
N2 C11 C12 118.7(3) . . ?
C10 C11 C12 120.0(3) . . ?
C11 C12 Cl4 110.1(3) . . ?
C11 C12 Br4 113.6(3) . . ?

loop_
_geom_bond_atom_site_label_1
_geom_bond_atom_site_label_2
_geom_bond_distance
_geom_bond_site_symmetry_2
_geom_bond_publ_flag
Br1 Ni1 2.4502(7) . ?
Br2 Ni1 2.481(13) . ?
Cl1 Ni1 2.506(16) . ?
Cl2 Ni1 2.34(2) . ?
Br3 C1 1.924(13) . ?
Br4 C12 1.866(6) . ?
Cl3 C1 1.842(9) . ?
Cl4 C12 1.819(6) . ?
Ni1 O1 1.998(2) . ?
Ni1 N1 2.027(2) . ?
Ni1 N2 2.033(3) . ?
N1 C2 1.337(4) . ?
N1 C6 1.358(4) . ?
N2 C11 1.345(4) . ?
N2 C7 1.354(4) . ?
C1 C2 1.502(5) . ?
C2 C3 1.409(5) . ?
C3 C4 1.385(6) . ?
C4 C5 1.358(6) . ?
C5 C6 1.398(4) . ?
C6 C7 1.468(5) . ?
C7 C8 1.399(5) . ?
C8 C9 1.384(6) . ?
C9 C10 1.367(6) . ?
C10 C11 1.390(5) . ?
C11 C12 1.497(5) . ?

loop_
_geom_torsion_atom_site_label_1
_geom_torsion_atom_site_label_2
_geom_torsion_atom_site_label_3
_geom_torsion_atom_site_label_4
_geom_torsion
_geom_torsion_site_symmetry_1
_geom_torsion_site_symmetry_2
_geom_torsion_site_symmetry_3
_geom_torsion_site_symmetry_4
_geom_torsion_publ_flag
O1 Ni1 N1 C2 23.5(5) . . . . ?
N2 Ni1 N1 C2 -174.8(3) . . . . ?
Cl2 Ni1 N1 C2 89.9(5) . . . . ?
Br1 Ni1 N1 C2 -72.7(3) . . . . ?
Br2 Ni1 N1 C2 90.8(3) . . . . ?
Cl1 Ni1 N1 C2 -72.6(4) . . . . ?
O1 Ni1 N1 C6 -152.3(3) . . . . ?
N2 Ni1 N1 C6 9.4(2) . . . . ?
Cl2 Ni1 N1 C6 -85.9(5) . . . . ?
Br1 Ni1 N1 C6 111.46(19) . . . . ?
Br2 Ni1 N1 C6 -85.0(3) . . . . ?
Cl1 Ni1 N1 C6 111.6(4) . . . . ?
O1 Ni1 N2 C11 -9.8(3) . . . . ?
N1 Ni1 N2 C11 175.6(3) . . . . ?
Cl2 Ni1 N2 C11 -99.1(6) . . . . ?
Br1 Ni1 N2 C11 83.8(3) . . . . ?
Br2 Ni1 N2 C11 -97.2(3) . . . . ?
Cl1 Ni1 N2 C11 83.1(4) . . . . ?
O1 Ni1 N2 C7 161.1(2) . . . . ?
N1 Ni1 N2 C7 -13.5(2) . . . . ?
Cl2 Ni1 N2 C7 71.9(6) . . . . ?
Br1 Ni1 N2 C7 -105.3(2) . . . . ?
Br2 Ni1 N2 C7 73.7(3) . . . . ?
Cl1 Ni1 N2 C7 -106.0(4) . . . . ?
C6 N1 C2 C3 -1.5(5) . . . . ?
Ni1 N1 C2 C3 -177.0(2) . . . . ?
C6 N1 C2 C1 176.2(3) . . . . ?
Ni1 N1 C2 C1 0.7(4) . . . . ?
Cl3 C1 C2 N1 122.5(4) . . . . ?
Br3 C1 C2 N1 120.8(4) . . . . ?
Cl3 C1 C2 C3 -59.9(5) . . . . ?
Br3 C1 C2 C3 -61.5(5) . . . . ?
N1 C2 C3 C4 0.6(5) . . . . ?
C1 C2 C3 C4 -177.0(3) . . . . ?
C2 C3 C4 C5 0.6(5) . . . . ?
C3 C4 C5 C6 -0.8(5) . . . . ?
C2 N1 C6 C5 1.3(4) . . . . ?
Ni1 N1 C6 C5 177.4(2) . . . . ?
C2 N1 C6 C7 180.0(3) . . . . ?
Ni1 N1 C6 C7 -3.9(3) . . . . ?
C4 C5 C6 N1 -0.1(5) . . . . ?
C4 C5 C6 C7 -178.7(3) . . . . ?
C11 N2 C7 C8 4.8(4) . . . . ?
Ni1 N2 C7 C8 -166.9(2) . . . . ?
C11 N2 C7 C6 -173.0(3) . . . . ?
Ni1 N2 C7 C6 15.3(3) . . . . ?
N1 C6 C7 N2 -7.8(4) . . . . ?
C5 C6 C7 N2 170.9(3) . . . . ?
N1 C6 C7 C8 174.5(3) . . . . ?
C5 C6 C7 C8 -6.8(5) . . . . ?
N2 C7 C8 C9 -2.3(5) . . . . ?
C6 C7 C8 C9 175.3(3) . . . . ?
C7 C8 C9 C10 -1.3(6) . . . . ?
C8 C9 C10 C11 2.4(6) . . . . ?
C7 N2 C11 C10 -3.8(5) . . . . ?
Ni1 N2 C11 C10 166.5(3) . . . . ?
C7 N2 C11 C12 175.7(3) . . . . ?
Ni1 N2 C11 C12 -14.0(4) . . . . ?
C9 C10 C11 N2 0.1(5) . . . . ?
C9 C10 C11 C12 -179.3(3) . . . . ?
N2 C11 C12 Cl4 104.8(3) . . . . ?
C10 C11 C12 Cl4 -75.8(4) . . . . ?
N2 C11 C12 Br4 103.0(3) . . . . ?
C10 C11 C12 Br4 -77.6(4) . . . . ?
